data_2003781
loop_
_publ_author_name
'Blake, A. J.'
'Harding, M.'
'Sharp, J. T.'

_publ_section_title
;
 4-Substituted 1-Methyl-1<i>H</i>-2,3-benzodiazepine Compounds
;
_journal_issue 8
_journal_name_full 'Acta Crystallographica Section C'
_journal_page_first 1621
_journal_page_last 1627
_journal_paper_doi 10.1107/S0108270195001120
_journal_volume 51
_journal_year 1995
_chemical_formula_moiety 'C18 H18 N2 O'
_chemical_formula_sum 'C18 H18 N2 O'
_chemical_formula_weight 278.34
_chemical_name_systematic
;
 1-methyl-4(1'-methoxy-benzyl)-1H-2,3-benzodiazepine
;
_space_group_IT_number 19
_symmetry_cell_setting orthorhombic
_symmetry_space_group_name_Hall 'P 2ac 2ab'
_symmetry_space_group_name_H-M 'P 21 21 21'
_audit_creation_method SHELXL
_cell_angle_alpha 90.00
_cell_angle_beta 90.00
_cell_angle_gamma 90.00
_cell_formula_units_Z 4
_cell_length_a 6.350(5)
_cell_length_b 10.954(8)
_cell_length_c 21.118(18)
_cell_measurement_reflns_used 62
_cell_measurement_temperature 150.0(2)
_cell_measurement_theta_max 16
_cell_measurement_theta_min 15
_cell_volume 1469(2)
_computing_cell_refinement 'STADI4 version 1.04 (Stoe & Cie, 1995a)'
_computing_data_collection 'STADI4 version 1.04 (Stoe & Cie, 1995a)'
_computing_data_reduction 'X-DATRED version 1.02 (Stoe & Cie, 1995b)'
_computing_molecular_graphics 'SHELXTL/PC version 4.3 (Sheldrick, 1992)'
_computing_structure_refinement 'SHELXL-93 (Sheldrick, 1993)'
_computing_structure_solution 'SHELXS-86 (Sheldrick, 1985)'
_diffrn_ambient_temperature 150.0(2)
_diffrn_measurement_device 'Stoe Stadi-4 four-circle diffractometer'
_diffrn_measurement_method
;
\w-2\q scans with \w width given by (1.2 + 0.35tan\q)^o^
;
_diffrn_radiation_monochromator graphite
_diffrn_radiation_source 'fine-focus sealed tube'
_diffrn_radiation_type MoK\a
_diffrn_radiation_wavelength 0.71073
_diffrn_reflns_av_R_equivalents 0.0000
_diffrn_reflns_av_sigmaI/netI 0.0326
_diffrn_reflns_limit_h_max 1
_diffrn_reflns_limit_h_min -7
_diffrn_reflns_limit_k_max 13
_diffrn_reflns_limit_k_min 0
_diffrn_reflns_limit_l_max 25
_diffrn_reflns_limit_l_min 0
_diffrn_reflns_number 1529
_diffrn_reflns_theta_max 25.07
_diffrn_reflns_theta_min 2.68
_diffrn_standards_decay_% 1.1
_diffrn_standards_interval_time 60
_diffrn_standards_number 3
_exptl_absorpt_coefficient_mu 0.079
_exptl_absorpt_correction_type none
_exptl_crystal_colour Yellow
_exptl_crystal_density_diffrn 1.259
_exptl_crystal_density_meas ?
_exptl_crystal_description Lath
_exptl_crystal_F_000 592
_exptl_crystal_size_max 1.14
_exptl_crystal_size_mid 0.30
_exptl_crystal_size_min 0.19
_refine_diff_density_max 0.284
_refine_diff_density_min -0.412
_refine_ls_abs_structure_details 'Flack (1983)'
_refine_ls_abs_structure_Flack 1(4)
_refine_ls_extinction_coef 0.002(5)
_refine_ls_extinction_method 'F~c~^*^ = kF~c~[1 + 0.001xF~c~^2^\l^3^/sin(2\q)]^-1/4^'
_refine_ls_goodness_of_fit_all 1.035
_refine_ls_goodness_of_fit_obs 1.057
_refine_ls_matrix_type full
_refine_ls_number_parameters 179
_refine_ls_number_reflns 1523
_refine_ls_number_restraints 0
_refine_ls_restrained_S_all 1.107
_refine_ls_restrained_S_obs 1.057
_refine_ls_R_factor_all 0.0691
_refine_ls_R_factor_obs 0.0552
_refine_ls_shift/esd_max 0.008
_refine_ls_shift/esd_mean 0.001
_refine_ls_structure_factor_coef Fsqd
_refine_ls_weighting_scheme
;calc w = 1/[\s^2^(F~o~^2^) + (0.1064P)^2^ + 0.2300P]
where P = (F~o~^2^ + 2F~c~^2^)/3
;
_refine_ls_wR_factor_all 0.1591
_refine_ls_wR_factor_obs 0.1379
_reflns_number_observed 1283
_reflns_number_total 1529
_reflns_observed_criterion >2sigma(I)
_cod_data_source_file ha1139.cif
_cod_data_source_block 4
_cod_depositor_comments
;
The following automatic conversions were performed:
'_symmetry_cell_setting' value 'Orthorhombic' changed to 'orthorhombic'
according to '/home/saulius/struct/CIF-dictionaries/cif_core.dic'
dictionary named 'cif_core.dic' version 2.4.1 from 2010-06-29.

Automatic conversion script
Id: cif_fix_enum 1527 2010-12-29 10:47:43Z saulius 

The following automatic conversions were performed:

'_symmetry_cell_setting' value 'Orthorhombic' changed to
'orthorhombic' according to
/home/saulius/struct/CIF-dictionaries/cif_core.dic dictionary named
'cif_core.dic' version 2.4.1 from 2010-06-29.

Automatic conversion script
Id: cif_fix_values 1715 2011-07-08 13:25:40Z adriana 
;
_cod_original_cell_volume 1469.(2)
_cod_original_sg_symbol_H-M 'P 21 21 21 '
_cod_database_code 2003781

loop_
_symmetry_equiv_pos_as_xyz
'x, y, z'
'x+1/2, -y+1/2, -z'
'-x, y+1/2, -z+1/2'
'-x+1/2, -y, z+1/2'

loop_
_atom_site_aniso_label
_atom_site_aniso_U_11
_atom_site_aniso_U_12
_atom_site_aniso_U_13
_atom_site_aniso_U_22
_atom_site_aniso_U_23
_atom_site_aniso_U_33
C1 0.024(2) 0.004(2) 0.006(2) 0.030(2) 0.005(2) 0.027(2)
C1m 0.027(2) 0.002(2) 0.000(2) 0.039(2) 0.007(2) 0.036(2)
N2 0.021(2) -0.0015(15) 0.0006(14) 0.029(2) 0.0009(14) 0.027(2)
N3 0.023(2) -0.0020(15) 0.0029(14) 0.024(2) 0.0009(14) 0.028(2)
C4 0.019(2) 0.000(2) 0.0048(15) 0.024(2) 0.0033(15) 0.021(2)
C5 0.016(2) -0.001(2) 0.0005(15) 0.024(2) 0.0031(15) 0.022(2)
C5a 0.022(2) -0.004(2) 0.003(2) 0.021(2) 0.002(2) 0.026(2)
C6 0.032(2) -0.001(2) 0.001(2) 0.023(2) 0.004(2) 0.026(2)
C7 0.046(3) -0.005(2) 0.004(2) 0.026(2) -0.001(2) 0.026(2)
C8 0.046(3) 0.004(2) 0.015(2) 0.023(2) 0.001(2) 0.031(2)
C9 0.027(2) 0.005(2) 0.008(2) 0.027(2) 0.005(2) 0.036(2)
C9a 0.023(2) -0.004(2) 0.008(2) 0.022(2) 0.001(2) 0.025(2)
C41 0.017(2) -0.001(2) 0.000(2) 0.022(2) 0.0008(15) 0.025(2)
O41 0.0309(14) -0.0006(12) -0.0034(11) 0.0281(12) 0.0015(11) 0.0215(12)
C42 0.037(2) 0.008(2) 0.001(2) 0.035(2) 0.002(2) 0.027(2)
C1p 0.026(2) -0.001(2) -0.001(2) 0.023(2) -0.0045(15) 0.020(2)
C2p 0.023(2) 0.001(2) 0.003(2) 0.026(2) 0.000(2) 0.038(2)
C3p 0.029(2) 0.000(2) 0.003(2) 0.027(2) 0.003(2) 0.034(2)
C4p 0.033(2) 0.002(2) -0.001(2) 0.029(2) 0.004(2) 0.027(2)
C5p 0.023(2) -0.004(2) -0.003(2) 0.034(2) 0.005(2) 0.040(2)
C6p 0.017(2) -0.005(2) 0.002(2) 0.033(2) -0.001(2) 0.031(2)

loop_
_atom_site_label
_atom_site_occupancy
_atom_site_fract_x
_atom_site_fract_y
_atom_site_fract_z
_atom_site_U_iso_or_equiv
_atom_site_thermal_displace_type
_atom_site_calc_flag
_atom_site_refinement_flags
_atom_site_type_symbol
C1 1 0.3500(6) -0.2878(3) 0.1754(2) 0.0269(9) Uani d . C
H1 1 0.2279(6) -0.2882(3) 0.2053(2) 0.032 Uiso calc R H
C1m 1 0.5322(6) -0.3527(4) 0.2059(2) 0.0339(10) Uani d . C
H1M1 1 0.5645(6) -0.3141(4) 0.2466(2) 0.051 Uiso calc R H
H1M2 1 0.6556(6) -0.3478(4) 0.1782(2) 0.051 Uiso calc R H
H1M3 1 0.4952(6) -0.4386(4) 0.2128(2) 0.051 Uiso calc R H
N2 1 0.4157(5) -0.1582(3) 0.16369(15) 0.0260(7) Uani d . N
N3 1 0.2747(5) -0.0782(3) 0.15974(14) 0.0253(8) Uani d . N
C4 1 0.0564(6) -0.1049(3) 0.1581(2) 0.0216(8) Uani d . C
C5 1 -0.0280(6) -0.1941(3) 0.1216(2) 0.0209(8) Uani d . C
H5 1 -0.1770(6) -0.1937(3) 0.1173(2) 0.025 Uiso calc R H
C5a 1 0.0840(6) -0.2901(3) 0.0884(2) 0.0229(8) Uani d . C
C6 1 0.0022(7) -0.3387(3) 0.0324(2) 0.0268(9) Uani d . C
H6 1 -0.1309(7) -0.3117(3) 0.0173(2) 0.032 Uiso calc R H
C7 1 0.1133(7) -0.4254(3) -0.0011(2) 0.0328(10) Uani d . C
H7 1 0.0562(7) -0.4581(3) -0.0391(2) 0.039 Uiso calc R H
C8 1 0.3069(7) -0.4650(3) 0.0202(2) 0.0334(10) Uani d . C
H8 1 0.3846(7) -0.5226(3) -0.0040(2) 0.040 Uiso calc R H
C9 1 0.3893(7) -0.4212(3) 0.0768(2) 0.0300(9) Uani d . C
H9 1 0.5216(7) -0.4501(3) 0.0916(2) 0.036 Uiso calc R H
C9a 1 0.2779(6) -0.3347(3) 0.1122(2) 0.0233(8) Uani d . C
C41 1 -0.0823(6) -0.0066(3) 0.1871(2) 0.0216(8) Uani d . C
H41 1 -0.2233(6) -0.0432(3) 0.1963(2) 0.026 Uiso calc R H
O41 1 0.0041(5) 0.0376(2) 0.24523(12) 0.0269(6) Uani d . O
C42 1 -0.0015(7) -0.0534(4) 0.2934(2) 0.0332(9) Uani d . C
H421 1 0.0587(7) -0.0202(4) 0.3326(2) 0.050 Uiso calc R H
H422 1 0.0807(7) -0.1244(4) 0.2799(2) 0.050 Uiso calc R H
H423 1 -0.1476(7) -0.0780(4) 0.3011(2) 0.050 Uiso calc R H
C1p 1 -0.1149(4) 0.1045(2) 0.14389(10) 0.0229(8) Uani d G C
C2p 1 0.0539(3) 0.1695(2) 0.11946(12) 0.0292(9) Uani d G C
C3p 1 0.0181(3) 0.2686(2) 0.08024(12) 0.0299(9) Uani d G C
C4p 1 -0.1864(4) 0.3027(2) 0.06542(11) 0.0299(9) Uani d G C
C5p 1 -0.3552(3) 0.2377(2) 0.08985(13) 0.0326(10) Uani d G C
C6p 1 -0.3194(3) 0.1386(2) 0.12908(12) 0.0272(9) Uani d G C
H2P 1 0.2122(3) 0.1432(3) 0.1309(2) 0.033 Uiso d G H
H3P 1 0.1488(4) 0.3189(3) 0.0613(2) 0.033 Uiso d G H
H4P 1 -0.2141(5) 0.3794(2) 0.0351(2) 0.033 Uiso d G H
H5P 1 -0.5135(3) 0.2641(3) 0.0784(2) 0.033 Uiso d G H
H6P 1 -0.4501(4) 0.0883(3) 0.1480(2) 0.033 Uiso d G H

loop_
_atom_type_symbol
_atom_type_description
_atom_type_scat_source
_atom_type_scat_dispersion_real
_atom_type_scat_dispersion_imag
C C 'International Tables Vol C Tables 4.2.6.8 and 6.1.1.4' 0.0033 0.0016
H H 'International Tables Vol C Tables 4.2.6.8 and 6.1.1.4' 0.0000 0.0000
N N 'International Tables Vol C Tables 4.2.6.8 and 6.1.1.4' 0.0061 0.0033
O O 'International Tables Vol C Tables 4.2.6.8 and 6.1.1.4' 0.0106 0.0060

loop_
_geom_angle_atom_site_label_1
_geom_angle_atom_site_label_2
_geom_angle_atom_site_label_3
_geom_angle
_geom_angle_publ_flag
N2 C1 C9a 105.2(3) y
N2 C1 C1m 107.7(3) ?
C9a C1 C1m 117.0(3) ?
N3 N2 C1 118.2(3) y
N2 N3 C4 123.7(3) y
C5 C4 N3 123.3(3) y
C5 C4 C41 120.7(3) ?
N3 C4 C41 114.3(3) ?
C4 C5 C5a 127.1(3) y
C6 C5a C9a 119.5(3) ?
C6 C5a C5 120.2(3) ?
C9a C5a C5 120.3(3) y
C7 C6 C5a 120.4(4) ?
C8 C7 C6 120.3(4) ?
C7 C8 C9 120.5(4) ?
C8 C9 C9a 120.2(4) ?
C9 C9a C5a 119.0(4) ?
C9 C9a C1 123.5(4) ?
C5a C9a C1 117.5(3) y
O41 C41 C4 111.3(3) ?
O41 C41 C1p 107.0(3) ?
C4 C41 C1p 113.6(3) ?
C42 O41 C41 111.5(3) ?
C2p C1p C6p 120.1 ?
C2p C1p C41 121.6(2) ?
C6p C1p C41 118.3(2) ?
C3p C2p C1p 119.9 ?
C2p C3p C4p 120.0 ?
C5p C4p C3p 120.1 ?
C6p C5p C4p 119.9 ?
C5p C6p C1p 120.0 ?

loop_
_geom_bond_atom_site_label_1
_geom_bond_atom_site_label_2
_geom_bond_distance
_geom_bond_publ_flag
C1 N2 1.500(5) y
C1 C9a 1.502(5) y
C1 C1m 1.503(5) ?
N2 N3 1.256(4) y
N3 C4 1.417(5) y
C4 C5 1.356(5) y
C4 C41 1.520(5) ?
C5 C5a 1.450(5) y
C5a C6 1.397(5) ?
C5a C9a 1.416(5) y
C6 C7 1.380(5) ?
C7 C8 1.379(7) ?
C8 C9 1.391(6) ?
C9 C9a 1.399(5) ?
C41 O41 1.429(4) ?
C41 C1p 1.536(4) ?
O41 C42 1.425(5) ?
C1p C2p 1.39 ?
C1p C6p 1.39 ?
C2p C3p 1.38 ?
C3p C4p 1.39 ?
C4p C5p 1.39 ?
C5p C6p 1.38 ?

loop_
_geom_torsion_atom_site_label_1
_geom_torsion_atom_site_label_2
_geom_torsion_atom_site_label_3
_geom_torsion_atom_site_label_4
_geom_torsion
_geom_torsion_publ_flag
C9a C1 N2 N3 79.0(4) y
C1m C1 N2 N3 -155.5(3) ?
C1 N2 N3 C4 -7.8(5) y
N2 N3 C4 C5 -45.4(6) y
N2 N3 C4 C41 149.4(3) ?
N3 C4 C5 C5a 12.5(6) y
C41 C4 C5 C5a 176.8(3) ?
C4 C5 C5a C6 -150.5(4) ?
C4 C5 C5a C9a 29.0(5) y
C9a C5a C6 C7 -2.9(5) ?
C5 C5a C6 C7 176.6(3) ?
C5a C6 C7 C8 -0.2(5) ?
C6 C7 C8 C9 2.3(6) ?
C7 C8 C9 C9a -1.2(6) ?
C8 C9 C9a C5a -1.9(5) ?
C8 C9 C9a C1 176.6(4) ?
C6 C5a C9a C9 3.9(5) ?
C5 C5a C9a C9 -175.6(3) ?
C6 C5a C9a C1 -174.7(3) ?
C5 C5a C9a C1 5.8(5) y
N2 C1 C9a C9 109.4(4) ?
C1m C1 C9a C9 -10.0(5) ?
N2 C1 C9a C5a -72.0(4) y
C1m C1 C9a C5a 168.5(3) ?
C5 C4 C41 O41 150.8(3) ?
N3 C4 C41 O41 -43.5(4) ?
C5 C4 C41 C1p -88.2(4) ?
N3 C4 C41 C1p 77.4(4) ?
C4 C41 O41 C42 -67.9(4) ?
C1p C41 O41 C42 167.4(3) ?
O41 C41 C1p C2p 68.0(3) ?
C4 C41 C1p C2p -55.3(3) ?
O41 C41 C1p C6p -112.6(3) ?
C4 C41 C1p C6p 124.1(3) ?
C6p C1p C2p C3p 0.0 ?
C41 C1p C2p C3p 179.4(2) ?
C1p C2p C3p C4p 0.0 ?
C2p C3p C4p C5p 0.0 ?
C3p C4p C5p C6p 0.0 ?
C4p C5p C6p C1p 0.0 ?
C2p C1p C6p C5p 0.0 ?
C41 C1p C6p C5p -179.5(2) ?

loop_
_cod_related_entry_id
_cod_related_entry_database
_cod_related_entry_code
1 ChemSpider 21187239
